data_4329209
loop_
_publ_author_name
'Atiya T. Overton'
'Ahmed A. Mohamed'

_publ_section_title
;
 Gold(III) Diazonium Complexes for Electrochemical Reductive Grafting
;
_journal_name_full 'Inorganic Chemistry'
_journal_page_first 5500
_journal_page_last 5502
_journal_paper_doi 10.1021/ic300307z
_journal_volume 51
_journal_year 2012
_chemical_formula_sum 'C7 H4 Au Cl4 N3'
_chemical_formula_weight 468.90
_chemical_name_systematic
; 
 ? 
;
_space_group_IT_number 14
_symmetry_cell_setting monoclinic
_symmetry_space_group_name_Hall '-P 2yn'
_symmetry_space_group_name_H-M 'P 1 21/n 1'
_atom_sites_solution_hydrogens geom
_atom_sites_solution_primary direct
_atom_sites_solution_secondary difmap
_audit_creation_method SHELXL-97
_cell_angle_alpha 90.00
_cell_angle_beta 99.681(4)
_cell_angle_gamma 90.00
_cell_formula_units_Z 8
_cell_length_a 13.551(5)
_cell_length_b 11.393(4)
_cell_length_c 15.612(6)
_cell_measurement_temperature 110(2)
_cell_volume 2376.0(15)
_computing_structure_refinement 'SHELXL-97 (Sheldrick, 1997)'
_computing_structure_solution 'SHELXS-97 (Sheldrick, 1990)'
_diffrn_ambient_temperature 110(2)
_diffrn_measured_fraction_theta_full 0.949
_diffrn_measured_fraction_theta_max 0.949
_diffrn_radiation_monochromator graphite
_diffrn_radiation_source 'fine-focus sealed tube'
_diffrn_radiation_type MoK\a
_diffrn_radiation_wavelength 0.71073
_diffrn_reflns_av_R_equivalents 0.0461
_diffrn_reflns_av_sigmaI/netI 0.0379
_diffrn_reflns_limit_h_max 18
_diffrn_reflns_limit_h_min -18
_diffrn_reflns_limit_k_max 14
_diffrn_reflns_limit_k_min -14
_diffrn_reflns_limit_l_max 20
_diffrn_reflns_limit_l_min -21
_diffrn_reflns_number 26964
_diffrn_reflns_theta_full 28.68
_diffrn_reflns_theta_max 28.68
_diffrn_reflns_theta_min 1.84
_exptl_absorpt_coefficient_mu 13.250
_exptl_absorpt_correction_T_max 0.266
_exptl_absorpt_correction_T_min 0.222
_exptl_absorpt_correction_type multi-scan
_exptl_crystal_colour yellow
_exptl_crystal_density_diffrn 2.622
_exptl_crystal_description blocks
_exptl_crystal_F_000 1712
_exptl_crystal_size_max 0.20
_exptl_crystal_size_mid 0.10
_exptl_crystal_size_min 0.10
_refine_diff_density_max 0.977
_refine_diff_density_min -0.839
_refine_diff_density_rms 0.179
_refine_ls_extinction_method none
_refine_ls_goodness_of_fit_ref 1.061
_refine_ls_hydrogen_treatment mixed
_refine_ls_matrix_type full
_refine_ls_number_parameters 271
_refine_ls_number_reflns 6124
_refine_ls_number_restraints 0
_refine_ls_restrained_S_all 1.061
_refine_ls_R_factor_all 0.0329
_refine_ls_R_factor_gt 0.0240
_refine_ls_shift/su_max 0.002
_refine_ls_shift/su_mean 0.000
_refine_ls_structure_factor_coef Fsqd
_refine_ls_weighting_details 'calc w=1/[\s^2^(Fo^2^)+(0.0185P)^2^+1.9250P] where P=(Fo^2^+2Fc^2^)/3'
_refine_ls_weighting_scheme calc
_refine_ls_wR_factor_gt 0.0494
_refine_ls_wR_factor_ref 0.0537
_reflns_number_gt 4894
_reflns_number_total 6124
_reflns_threshold_expression >2sigma(I)
_cod_data_source_file ic300307z_si_001_3.cif
_cod_data_source_block diazonium
_cod_original_cell_volume 2375.8(15)
_cod_database_code 4329209

loop_
_symmetry_equiv_pos_as_xyz
'x, y, z'
'-x+1/2, y+1/2, -z+1/2'
'-x, -y, -z'
'x-1/2, -y-1/2, z-1/2'

loop_
_atom_site_label
_atom_site_type_symbol
_atom_site_fract_x
_atom_site_fract_y
_atom_site_fract_z
_atom_site_U_iso_or_equiv
_atom_site_adp_type
_atom_site_occupancy
_atom_site_symmetry_multiplicity
_atom_site_calc_flag
_atom_site_refinement_flags
Au2 Au 1.006191(13) 0.655631(15) 0.283909(11) 0.01527(5) Uani 1 1 d .
Au1 Au 0.717371(13) 0.215654(15) 0.956425(11) 0.01416(5) Uani 1 1 d .
Cl6 Cl 0.93003(10) 0.50655(10) 0.20138(8) 0.0268(3) Uani 1 1 d .
Cl5 Cl 0.88939(9) 0.64144(12) 0.37182(8) 0.0289(3) Uani 1 1 d .
Cl7 Cl 1.12566(9) 0.66625(10) 0.19681(8) 0.0219(2) Uani 1 1 d .
Cl8 Cl 1.07811(10) 0.80981(11) 0.36458(8) 0.0256(3) Uani 1 1 d .
Cl1 Cl 0.64061(9) 0.38692(10) 0.90496(8) 0.0208(2) Uani 1 1 d .
Cl2 Cl 0.83350(9) 0.31840(10) 1.04904(7) 0.0213(2) Uani 1 1 d .
Cl3 Cl 0.79127(9) 0.04428(10) 1.00500(8) 0.0231(3) Uani 1 1 d .
Cl4 Cl 0.60169(9) 0.11213(10) 0.86366(7) 0.0208(2) Uani 1 1 d .
N3 N 0.7129(3) 0.5365(4) 0.7351(3) 0.0236(9) Uani 1 1 d .
N2 N 0.7632(3) 0.5848(3) 0.7843(3) 0.0173(8) Uani 1 1 d .
C1 C 0.8251(3) 0.6475(4) 0.8508(3) 0.0166(10) Uani 1 1 d .
N4 N 0.8090(3) -0.1736(4) 0.1702(3) 0.0275(10) Uani 1 1 d .
N5 N 0.9001(3) 0.2966(4) 0.4271(3) 0.0227(9) Uani 1 1 d .
N6 N 0.9083(3) 0.3747(4) 0.4680(3) 0.0299(10) Uani 1 1 d .
C2 C 0.8441(4) 0.5977(4) 0.9315(3) 0.0234(11) Uani 1 1 d .
H2 H 0.8225 0.5221 0.9413 0.028 Uiso 1 1 calc R
C3 C 0.8967(4) 0.6640(4) 0.9978(3) 0.0230(11) Uani 1 1 d .
H3 H 0.9108 0.6342 1.0539 0.028 Uiso 1 1 calc R
C4 C 0.9287(3) 0.7767(4) 0.9797(3) 0.0175(10) Uani 1 1 d .
C6 C 0.8574(4) 0.7568(4) 0.8290(3) 0.0203(10) Uani 1 1 d .
H6 H 0.8440 0.7850 0.7723 0.024 Uiso 1 1 calc R
C5 C 0.9107(4) 0.8217(4) 0.8959(3) 0.0204(10) Uani 1 1 d .
H5 H 0.9345 0.8958 0.8848 0.024 Uiso 1 1 calc R
C14 C 0.8295(4) -0.0957(5) 0.2149(3) 0.0242(11) Uani 1 1 d .
C8 C 0.8528(3) 0.0052(4) 0.2713(3) 0.0179(10) Uani 1 1 d .
C9 C 0.8547(4) -0.0068(4) 0.3597(3) 0.0236(11) Uani 1 1 d .
H9 H 0.8450 -0.0801 0.3832 0.028 Uiso 1 1 calc R
C10 C 0.8709(4) 0.0896(4) 0.4126(3) 0.0240(11) Uani 1 1 d .
H10 H 0.8709 0.0845 0.4720 0.029 Uiso 1 1 calc R
C11 C 0.8871(4) 0.1942(4) 0.3735(3) 0.0217(11) Uani 1 1 d .
C13 C 0.8711(4) 0.1123(4) 0.2337(3) 0.0219(11) Uani 1 1 d .
H13 H 0.8716 0.1177 0.1743 0.026 Uiso 1 1 calc R
C12 C 0.8885(4) 0.2105(4) 0.2863(3) 0.0212(10) Uani 1 1 d .
H12 H 0.9005 0.2837 0.2638 0.025 Uiso 1 1 calc R
N1 N 1.0129(3) 0.9060(4) 1.1054(3) 0.0257(10) Uani 1 1 d .
C7 C 0.9776(3) 0.8484(4) 1.0494(3) 0.0197(10) Uani 1 1 d .

loop_
_atom_site_aniso_label
_atom_site_aniso_U_11
_atom_site_aniso_U_22
_atom_site_aniso_U_33
_atom_site_aniso_U_23
_atom_site_aniso_U_13
_atom_site_aniso_U_12
Au2 0.01695(9) 0.01573(9) 0.01298(9) 0.00085(7) 0.00209(7) -0.00014(7)
Au1 0.01543(9) 0.01475(9) 0.01265(9) -0.00081(7) 0.00336(6) -0.00019(7)
Cl6 0.0378(7) 0.0197(6) 0.0199(6) 0.0009(5) -0.0039(5) -0.0077(5)
Cl5 0.0237(6) 0.0408(8) 0.0242(7) 0.0029(6) 0.0097(5) -0.0038(6)
Cl7 0.0251(6) 0.0222(6) 0.0205(6) 0.0011(5) 0.0097(5) 0.0041(5)
Cl8 0.0306(7) 0.0263(6) 0.0212(6) -0.0066(5) 0.0079(5) -0.0091(5)
Cl1 0.0209(6) 0.0161(5) 0.0245(6) 0.0007(5) 0.0010(5) 0.0004(5)
Cl2 0.0205(6) 0.0226(6) 0.0192(6) -0.0013(5) -0.0015(5) -0.0023(5)
Cl3 0.0273(6) 0.0186(6) 0.0239(6) 0.0031(5) 0.0055(5) 0.0065(5)
Cl4 0.0211(6) 0.0213(6) 0.0193(6) -0.0044(5) 0.0014(5) -0.0041(5)
N3 0.026(2) 0.023(2) 0.021(2) -0.0019(18) 0.0030(18) 0.0023(19)
N2 0.020(2) 0.0139(19) 0.019(2) 0.0006(16) 0.0070(17) 0.0034(17)
C1 0.017(2) 0.018(2) 0.015(2) -0.0032(18) 0.0020(18) -0.0003(19)
N4 0.029(2) 0.026(2) 0.029(3) 0.000(2) 0.009(2) -0.006(2)
N5 0.024(2) 0.024(2) 0.020(2) 0.0051(19) 0.0038(18) 0.0011(18)
N6 0.033(3) 0.030(3) 0.026(3) 0.002(2) 0.002(2) 0.003(2)
C2 0.025(3) 0.018(2) 0.027(3) 0.000(2) 0.004(2) -0.005(2)
C3 0.027(3) 0.023(3) 0.018(3) 0.008(2) 0.001(2) -0.004(2)
C4 0.011(2) 0.020(2) 0.021(2) 0.000(2) 0.0021(18) 0.0013(19)
C6 0.025(3) 0.019(2) 0.017(2) 0.0013(19) 0.005(2) 0.001(2)
C5 0.024(3) 0.013(2) 0.024(3) 0.0001(19) 0.004(2) -0.0018(19)
C14 0.019(3) 0.027(3) 0.025(3) 0.008(2) 0.003(2) -0.006(2)
C8 0.013(2) 0.023(2) 0.017(2) 0.0028(19) 0.0008(18) -0.0007(19)
C9 0.026(3) 0.022(3) 0.025(3) 0.006(2) 0.009(2) -0.003(2)
C10 0.029(3) 0.026(3) 0.018(3) 0.005(2) 0.007(2) -0.001(2)
C11 0.017(2) 0.023(3) 0.024(3) -0.001(2) 0.002(2) 0.001(2)
C13 0.022(3) 0.025(3) 0.017(2) 0.002(2) -0.001(2) -0.002(2)
C12 0.022(3) 0.018(2) 0.023(3) 0.004(2) 0.002(2) -0.003(2)
N1 0.024(2) 0.022(2) 0.030(2) 0.0045(19) 0.0017(19) -0.0039(19)
C7 0.017(2) 0.017(2) 0.024(3) 0.004(2) 0.000(2) -0.0020(19)

loop_
_atom_type_symbol
_atom_type_description
_atom_type_scat_dispersion_real
_atom_type_scat_dispersion_imag
_atom_type_scat_source
C C 0.0033 0.0016 'International Tables Vol C Tables 4.2.6.8 and 6.1.1.4'
H H 0.0000 0.0000 'International Tables Vol C Tables 4.2.6.8 and 6.1.1.4'
N N 0.0061 0.0033 'International Tables Vol C Tables 4.2.6.8 and 6.1.1.4'
Cl Cl 0.1484 0.1585 'International Tables Vol C Tables 4.2.6.8 and 6.1.1.4'
Au Au -2.0133 8.8022 'International Tables Vol C Tables 4.2.6.8 and 6.1.1.4'

loop_
_geom_angle_atom_site_label_1
_geom_angle_atom_site_label_2
_geom_angle_atom_site_label_3
_geom_angle
Cl5 Au2 Cl6 89.61(5)
Cl5 Au2 Cl8 89.86(5)
Cl6 Au2 Cl8 177.92(5)
Cl5 Au2 Cl7 178.70(5)
Cl6 Au2 Cl7 90.10(5)
Cl8 Au2 Cl7 90.46(5)
Cl3 Au1 Cl2 90.64(5)
Cl3 Au1 Cl4 89.13(5)
Cl2 Au1 Cl4 179.72(4)
Cl3 Au1 Cl1 178.80(4)
Cl2 Au1 Cl1 90.54(5)
Cl4 Au1 Cl1 89.70(5)
N3 N2 C1 177.2(5)
C2 C1 C6 125.7(4)
C2 C1 N2 117.6(4)
C6 C1 N2 116.6(4)
N6 N5 C11 178.8(5)
C1 C2 C3 117.2(5)
C1 C2 H2 121.4
C3 C2 H2 121.4
C2 C3 C4 119.4(4)
C2 C3 H3 120.3
C4 C3 H3 120.3
C5 C4 C3 121.2(4)
C5 C4 C7 119.4(4)
C3 C4 C7 119.3(4)
C5 C6 C1 116.3(4)
C5 C6 H6 121.8
C1 C6 H6 121.8
C6 C5 C4 120.1(4)
C6 C5 H5 120.0
C4 C5 H5 120.0
N4 C14 C8 178.3(6)
C9 C8 C13 122.1(4)
C9 C8 C14 119.5(4)
C13 C8 C14 118.3(4)
C10 C9 C8 119.7(4)
C10 C9 H9 120.1
C8 C9 H9 120.1
C9 C10 C11 116.8(5)
C9 C10 H10 121.6
C11 C10 H10 121.6
C10 C11 C12 125.9(5)
C10 C11 N5 117.5(4)
C12 C11 N5 116.6(4)
C12 C13 C8 118.9(4)
C12 C13 H13 120.6
C8 C13 H13 120.6
C11 C12 C13 116.6(4)
C11 C12 H12 121.7
C13 C12 H12 121.7
N1 C7 C4 177.4(5)

loop_
_geom_bond_atom_site_label_1
_geom_bond_atom_site_label_2
_geom_bond_distance
Au2 Cl5 2.2683(14)
Au2 Cl6 2.2721(13)
Au2 Cl8 2.2822(13)
Au2 Cl7 2.2858(13)
Au1 Cl3 2.2659(13)
Au1 Cl2 2.2742(12)
Au1 Cl4 2.2764(12)
Au1 Cl1 2.2921(13)
N3 N2 1.087(5)
N2 C1 1.414(6)
C1 C2 1.367(6)
C1 C6 1.381(6)
N4 C14 1.134(6)
N5 N6 1.089(5)
N5 C11 1.429(6)
C2 C3 1.379(7)
C2 H2 0.9300
C3 C4 1.398(6)
C3 H3 0.9300
C4 C5 1.388(6)
C4 C7 1.431(6)
C6 C5 1.381(6)
C6 H6 0.9300
C5 H5 0.9300
C14 C8 1.450(7)
C8 C9 1.383(6)
C8 C13 1.394(6)
C9 C10 1.370(7)
C9 H9 0.9300
C10 C11 1.372(7)
C10 H10 0.9300
C11 C12 1.378(7)
C13 C12 1.384(7)
C13 H13 0.9300
C12 H12 0.9300
N1 C7 1.133(6)
